data_2235366
loop_
_publ_author_name
'Purandara, H.'
'Foro, Sabine'
'Gowda, B. Thimme'

_publ_section_title
;
 <i>N</i>,<i>N</i>-Bis(4-chlorophenylsulfonyl)succinamide dihydrate
;
_journal_coeditor_code BT5934
_journal_issue 7
_journal_name_full 'Acta Crystallographica Section E'
_journal_page_first o2063
_journal_paper_doi 10.1107/S1600536812024725
_journal_volume 68
_journal_year 2012
_chemical_formula_iupac 'C16 H14 Cl2 N2 O6 S2, 2H2 O'
_chemical_formula_moiety 'C16 H14 Cl2 N2 O6 S2, 2(H2 O)'
_chemical_formula_sum 'C16 H18 Cl2 N2 O8 S2'
_chemical_formula_weight 501.34
_chemical_name_systematic
;
<i>N</i>,<i>N</i>-Bis(4-chlorophenylsulfonyl)succinamide dihydrate
;
_space_group_IT_number 15
_symmetry_cell_setting monoclinic
_symmetry_space_group_name_Hall '-C 2yc'
_symmetry_space_group_name_H-M 'C 1 2/c 1'
_atom_sites_solution_hydrogens geom
_atom_sites_solution_primary direct
_atom_sites_solution_secondary difmap
_audit_creation_method SHELXL-97
_cell_angle_alpha 90.00
_cell_angle_beta 90.660(7)
_cell_angle_gamma 90.00
_cell_formula_units_Z 4
_cell_length_a 33.349(2)
_cell_length_b 4.9737(4)
_cell_length_c 13.1710(10)
_cell_measurement_reflns_used 1880
_cell_measurement_temperature 293(2)
_cell_measurement_theta_max 27.87
_cell_measurement_theta_min 2.88
_cell_volume 2184.5(3)
_computing_cell_refinement
;
CrysAlis CCD (Oxford Diffraction, 2009)
;
_computing_data_collection
;
CrysAlis CCD (Oxford Diffraction, 2009)
;
_computing_data_reduction
;
CrysAlis RED (Oxford Diffraction, 2009)
;
_computing_molecular_graphics 'PLATON (Spek, 2009)'
_computing_publication_material 'SHELXL97 (Sheldrick, 2008)'
_computing_structure_refinement 'SHELXL97 (Sheldrick, 2008)'
_computing_structure_solution 'SHELXS97 (Sheldrick, 2008)'
_diffrn_ambient_temperature 293(2)
_diffrn_measured_fraction_theta_full 0.997
_diffrn_measured_fraction_theta_max 0.997
_diffrn_measurement_device_type
;
Oxford Diffraction Xcalibur diffractometer
with a Sapphire CCD detector
;
_diffrn_measurement_method
;
Rotation method data acquisition using omega and phi
;
_diffrn_radiation_monochromator graphite
_diffrn_radiation_source 'fine-focus sealed tube'
_diffrn_radiation_type MoK\a
_diffrn_radiation_wavelength 0.71073
_diffrn_reflns_av_R_equivalents 0.0116
_diffrn_reflns_av_sigmaI/netI 0.0133
_diffrn_reflns_limit_h_max 41
_diffrn_reflns_limit_h_min -31
_diffrn_reflns_limit_k_max 2
_diffrn_reflns_limit_k_min -6
_diffrn_reflns_limit_l_max 15
_diffrn_reflns_limit_l_min -16
_diffrn_reflns_number 3837
_diffrn_reflns_theta_full 26.36
_diffrn_reflns_theta_max 26.36
_diffrn_reflns_theta_min 3.09
_diffrn_standards_decay_% 0
_diffrn_standards_number 0
_exptl_absorpt_coefficient_mu 0.534
_exptl_absorpt_correction_T_max 0.9387
_exptl_absorpt_correction_T_min 0.7837
_exptl_absorpt_correction_type multi-scan
_exptl_absorpt_process_details
;
(CrysAlis RED; Oxford Diffraction, 2009)
;
_exptl_crystal_colour colourless
_exptl_crystal_density_diffrn 1.524
_exptl_crystal_density_method 'not measured'
_exptl_crystal_description plate
_exptl_crystal_F_000 1032
_exptl_crystal_size_max 0.48
_exptl_crystal_size_mid 0.40
_exptl_crystal_size_min 0.12
_refine_diff_density_max 0.547
_refine_diff_density_min -0.487
_refine_ls_extinction_method none
_refine_ls_goodness_of_fit_ref 1.061
_refine_ls_hydrogen_treatment mixed
_refine_ls_matrix_type full
_refine_ls_number_parameters 139
_refine_ls_number_reflns 2233
_refine_ls_number_restraints 7
_refine_ls_restrained_S_all 1.189
_refine_ls_R_factor_all 0.0549
_refine_ls_R_factor_gt 0.0460
_refine_ls_shift/su_max 0.004
_refine_ls_shift/su_mean 0.000
_refine_ls_structure_factor_coef Fsqd
_refine_ls_weighting_details 'calc w=1/[\s^2^(Fo^2^)+(0.0516P)^2^+3.9644P] where P=(Fo^2^+2Fc^2^)/3'
_refine_ls_weighting_scheme calc
_refine_ls_wR_factor_gt 0.1133
_refine_ls_wR_factor_ref 0.1196
_reflns_number_gt 1906
_reflns_number_total 2233
_reflns_threshold_expression I>2\s(I)
_cod_data_source_file bt5934.cif
_cod_data_source_block I
_cod_original_sg_symbol_H-M 'C 2/c'
_cod_database_code 2235366
_cod_database_fobs_code 2235366

loop_
_symmetry_equiv_pos_as_xyz
'x, y, z'
'-x, y, -z+1/2'
'x+1/2, y+1/2, z'
'-x+1/2, y+1/2, -z+1/2'
'-x, -y, -z'
'x, -y, z-1/2'
'-x+1/2, -y+1/2, -z'
'x+1/2, -y+1/2, z-1/2'

loop_
_atom_site_type_symbol
_atom_site_label
_atom_site_fract_x
_atom_site_fract_y
_atom_site_fract_z
_atom_site_U_iso_or_equiv
_atom_site_adp_type
_atom_site_calc_flag
_atom_site_refinement_flags
_atom_site_occupancy
_atom_site_symmetry_multiplicity
Cl Cl1 0.23218(3) 0.6607(2) 0.16525(9) 0.0914(4) Uani d . 1 1
S S1 0.104840(19) -0.08075(14) -0.04102(5) 0.0398(2) Uani d . 1 1
O O1 0.11860(7) -0.1623(5) -0.13839(15) 0.0590(6) Uani d . 1 1
O O2 0.09204(6) -0.2788(4) 0.02984(15) 0.0487(5) Uani d . 1 1
O O3 0.04604(6) 0.1896(4) 0.09543(13) 0.0474(5) Uani d . 1 1
N N1 0.06718(7) 0.1229(5) -0.06616(16) 0.0398(5) Uani d D 1 1
H H1N 0.0665(9) 0.182(6) -0.1257(16) 0.048 Uiso d D 1 1
C C1 0.14188(7) 0.1197(5) 0.01713(19) 0.0388(6) Uani d . 1 1
C C2 0.14276(8) 0.1472(6) 0.1219(2) 0.0480(7) Uani d . 1 1
H H2 0.1245 0.0541 0.1616 0.058 Uiso calc R 1 1
C C3 0.17086(9) 0.3135(7) 0.1669(2) 0.0558(8) Uani d . 1 1
H H3 0.1716 0.3346 0.2370 0.067 Uiso calc R 1 1
C C4 0.19760(9) 0.4469(7) 0.1072(3) 0.0565(8) Uani d . 1 1
C C5 0.19727(10) 0.4182(8) 0.0030(3) 0.0700(10) Uani d . 1 1
H H5 0.2158 0.5097 -0.0363 0.084 Uiso calc R 1 1
C C6 0.16932(10) 0.2536(7) -0.0421(2) 0.0584(8) Uani d . 1 1
H H6 0.1688 0.2322 -0.1123 0.070 Uiso calc R 1 1
C C7 0.04271(7) 0.2394(5) 0.00549(19) 0.0356(5) Uani d . 1 1
C C8 0.01137(7) 0.4226(6) -0.03950(19) 0.0401(6) Uani d . 1 1
H H81 -0.0074 0.3163 -0.0794 0.048 Uiso calc R 1 1
H H82 0.0242 0.5487 -0.0850 0.048 Uiso calc R 1 1
O O4 0.06513(12) 0.6735(8) 0.2409(2) 0.1206(13) Uani d U 1 1
H H41 0.0606 0.5373 0.2014 0.145 Uiso d R 1 1
H H42 0.0704 0.7633 0.1885 0.145 Uiso d R 1 1

loop_
_atom_site_aniso_label
_atom_site_aniso_U_11
_atom_site_aniso_U_22
_atom_site_aniso_U_33
_atom_site_aniso_U_12
_atom_site_aniso_U_13
_atom_site_aniso_U_23
Cl1 0.0731(6) 0.0863(7) 0.1142(9) -0.0383(6) -0.0254(6) 0.0188(6)
S1 0.0432(4) 0.0384(4) 0.0379(3) 0.0079(3) 0.0027(2) -0.0028(3)
O1 0.0674(13) 0.0645(14) 0.0451(11) 0.0189(11) 0.0070(9) -0.0130(10)
O2 0.0542(12) 0.0363(10) 0.0554(12) -0.0005(9) -0.0006(9) 0.0030(9)
O3 0.0513(11) 0.0546(12) 0.0365(10) 0.0092(9) 0.0058(8) 0.0037(9)
N1 0.0432(12) 0.0440(13) 0.0322(10) 0.0089(10) -0.0001(9) -0.0004(9)
C1 0.0340(12) 0.0399(14) 0.0425(13) 0.0055(11) 0.0039(10) 0.0063(11)
C2 0.0418(14) 0.0598(18) 0.0424(14) -0.0101(13) 0.0040(11) 0.0073(13)
C3 0.0507(16) 0.067(2) 0.0496(16) -0.0113(15) -0.0025(13) 0.0042(15)
C4 0.0418(15) 0.0547(18) 0.073(2) -0.0087(14) -0.0095(14) 0.0147(16)
C5 0.0564(19) 0.081(3) 0.073(2) -0.0213(18) 0.0103(16) 0.025(2)
C6 0.0558(17) 0.073(2) 0.0469(16) -0.0075(16) 0.0102(13) 0.0139(15)
C7 0.0332(12) 0.0350(13) 0.0388(13) -0.0021(10) 0.0010(10) -0.0040(10)
C8 0.0348(12) 0.0436(14) 0.0419(13) 0.0021(11) -0.0027(10) -0.0035(12)
O4 0.180(3) 0.131(3) 0.0514(14) -0.070(2) 0.0235(17) -0.0267(17)

loop_
_atom_type_symbol
_atom_type_description
_atom_type_scat_dispersion_real
_atom_type_scat_dispersion_imag
_atom_type_scat_source
C C 0.0033 0.0016 'International Tables Vol C Tables 4.2.6.8 and 6.1.1.4'
H H 0.0000 0.0000 'International Tables Vol C Tables 4.2.6.8 and 6.1.1.4'
Cl Cl 0.1484 0.1585 'International Tables Vol C Tables 4.2.6.8 and 6.1.1.4'
N N 0.0061 0.0033 'International Tables Vol C Tables 4.2.6.8 and 6.1.1.4'
O O 0.0106 0.0060 'International Tables Vol C Tables 4.2.6.8 and 6.1.1.4'
S S 0.1246 0.1234 'International Tables Vol C Tables 4.2.6.8 and 6.1.1.4'

loop_
_geom_angle_atom_site_label_1
_geom_angle_atom_site_label_2
_geom_angle_atom_site_label_3
_geom_angle_site_symmetry_1
_geom_angle_site_symmetry_3
_geom_angle
O2 S1 O1 . . 119.62(13)
O2 S1 N1 . . 108.89(12)
O1 S1 N1 . . 104.31(12)
O2 S1 C1 . . 108.73(12)
O1 S1 C1 . . 108.76(13)
N1 S1 C1 . . 105.65(12)
C7 N1 S1 . . 125.20(18)
C7 N1 H1N . . 119(2)
S1 N1 H1N . . 114(2)
C6 C1 C2 . . 120.6(3)
C6 C1 S1 . . 119.6(2)
C2 C1 S1 . . 119.8(2)
C3 C2 C1 . . 119.5(3)
C3 C2 H2 . . 120.2
C1 C2 H2 . . 120.2
C4 C3 C2 . . 119.3(3)
C4 C3 H3 . . 120.4
C2 C3 H3 . . 120.4
C3 C4 C5 . . 121.6(3)
C3 C4 Cl1 . . 118.5(3)
C5 C4 Cl1 . . 119.9(2)
C6 C5 C4 . . 119.4(3)
C6 C5 H5 . . 120.3
C4 C5 H5 . . 120.3
C5 C6 C1 . . 119.7(3)
C5 C6 H6 . . 120.2
C1 C6 H6 . . 120.2
O3 C7 N1 . . 122.2(2)
O3 C7 C8 . . 124.3(2)
N1 C7 C8 . . 113.5(2)
C7 C8 C8 . 5_565 113.0(3)
C7 C8 H81 . . 109.0
C8 C8 H81 5_565 . 109.0
C7 C8 H82 . . 109.0
C8 C8 H82 5_565 . 109.0
H81 C8 H82 . . 107.8
H41 O4 H42 . . 87.6

loop_
_geom_bond_atom_site_label_1
_geom_bond_atom_site_label_2
_geom_bond_site_symmetry_2
_geom_bond_distance
Cl1 C4 . 1.739(3)
S1 O2 . 1.426(2)
S1 O1 . 1.426(2)
S1 N1 . 1.644(2)
S1 C1 . 1.756(3)
O3 C7 . 1.214(3)
N1 C7 . 1.382(3)
N1 H1N . 0.837(19)
C1 C6 . 1.381(4)
C1 C2 . 1.387(4)
C2 C3 . 1.379(4)
C2 H2 . 0.9300
C3 C4 . 1.367(4)
C3 H3 . 0.9300
C4 C5 . 1.380(5)
C5 C6 . 1.371(5)
C5 H5 . 0.9300
C6 H6 . 0.9300
C7 C8 . 1.503(3)
C8 C8 5_565 1.506(5)
C8 H81 . 0.9700
C8 H82 . 0.9700
O4 H41 . 0.8663
O4 H42 . 0.8435

loop_
_geom_hbond_atom_site_label_D
_geom_hbond_atom_site_label_H
_geom_hbond_atom_site_label_A
_geom_hbond_site_symmetry_A
_geom_hbond_distance_DH
_geom_hbond_distance_HA
_geom_hbond_distance_DA
_geom_hbond_angle_DHA
N1 H1N O4 6_565 0.837(19) 1.898(19) 2.735(3) 178(3)
O4 H41 O3 . 0.87 2.27 3.137(4) 177.3
O4 H42 O2 1_565 0.84 2.23 2.941(3) 142.4
O4 H42 O3 1_565 0.84 2.58 3.262(4) 139.3

loop_
_geom_torsion_atom_site_label_1
_geom_torsion_atom_site_label_2
_geom_torsion_atom_site_label_3
_geom_torsion_atom_site_label_4
_geom_torsion_site_symmetry_4
_geom_torsion
O2 S1 N1 C7 . 46.9(3)
O1 S1 N1 C7 . 175.7(2)
C1 S1 N1 C7 . -69.7(2)
O2 S1 C1 C6 . 155.6(2)
O1 S1 C1 C6 . 23.9(3)
N1 S1 C1 C6 . -87.6(3)
O2 S1 C1 C2 . -25.8(3)
O1 S1 C1 C2 . -157.6(2)
N1 S1 C1 C2 . 90.9(2)
C6 C1 C2 C3 . 1.1(5)
S1 C1 C2 C3 . -177.4(2)
C1 C2 C3 C4 . -0.5(5)
C2 C3 C4 C5 . -0.3(5)
C2 C3 C4 Cl1 . 178.8(3)
C3 C4 C5 C6 . 0.5(6)
Cl1 C4 C5 C6 . -178.6(3)
C4 C5 C6 C1 . 0.2(6)
C2 C1 C6 C5 . -1.0(5)
S1 C1 C6 C5 . 177.5(3)
S1 N1 C7 O3 . -3.5(4)
S1 N1 C7 C8 . 178.49(19)
O3 C7 C8 C8 5_565 9.9(4)
N1 C7 C8 C8 5_565 -172.1(3)
